data_4087906
loop_
_publ_author_name
'Gorunova, Olga N.'
'Novitskiy, Ivan M.'
'Grishin, Yuri K.'
'Gloriozov, Igor P.'
'Roznyatovsky, Vitaly A.'
'Khrustalev, Victor N.'
'Kochetkov, Konstantin A.'
'Dunina, Valery V.'

_publ_section_title
;
 Determination of the Absolute Configuration of CN-Palladacycles by
 31P{1H} NMR Spectroscopy Using (1R,2S,5R)-Menthyloxydiphenylphosphine as
 the Chiral Derivatizing Agent: Efficient Chirality Transfer in
 Phosphinite Adducts
;
_journal_issue 2
_journal_name_full Organometallics
_journal_page_first 75
_journal_paper_doi 10.1021/acs.organomet.5b00706
_journal_volume 35
_journal_year 2016
_chemical_absolute_configuration ad
_chemical_formula_moiety 'C35 H49 Cl N O P Pd'
_chemical_formula_sum 'C35 H49 Cl N O P Pd'
_chemical_formula_weight 672.57
_space_group_IT_number 1
_space_group_name_Hall 'P 1'
_space_group_name_H-M_alt 'P 1'
_symmetry_cell_setting triclinic
_symmetry_space_group_name_Hall 'P 1'
_symmetry_space_group_name_H-M 'P 1'
_atom_sites_solution_hydrogens geom
_atom_sites_solution_primary direct
_atom_sites_solution_secondary difmap
_audit_creation_method SHELXL-97
_cell_angle_alpha 104.439(2)
_cell_angle_beta 108.410(2)
_cell_angle_gamma 107.365(2)
_cell_formula_units_Z 1
_cell_length_a 9.3334(10)
_cell_length_b 9.4708(10)
_cell_length_c 11.3733(12)
_cell_measurement_reflns_used 4876
_cell_measurement_temperature 120(2)
_cell_measurement_theta_max 26.08
_cell_measurement_theta_min 2.44
_cell_volume 842.33(16)
_computing_cell_refinement 'SAINT (Bruker, 2001)'
_computing_data_collection 'APEX2 (Bruker, 2005)'
_computing_data_reduction 'SAINT (Bruker, 2001)'
_computing_molecular_graphics 'SHELXTL (Sheldrick, 2008)'
_computing_publication_material 'SHELXTL (Sheldrick, 2008)'
_computing_structure_refinement 'SHELXTL (Sheldrick, 2008)'
_computing_structure_solution 'SHELXTL (Sheldrick, 2008)'
_diffrn_ambient_temperature 120(2)
_diffrn_measured_fraction_theta_full 1.000
_diffrn_measured_fraction_theta_max 1.000
_diffrn_measurement_device_type 'Bruker APEX-II CCD'
_diffrn_measurement_method '\f and \w scans'
_diffrn_radiation_monochromator graphite
_diffrn_radiation_source 'fine-focus sealed tube'
_diffrn_radiation_type MoK\a
_diffrn_radiation_wavelength 0.71073
_diffrn_reflns_av_R_equivalents 0.0339
_diffrn_reflns_av_sigmaI/netI 0.0815
_diffrn_reflns_limit_h_max 12
_diffrn_reflns_limit_h_min -12
_diffrn_reflns_limit_k_max 12
_diffrn_reflns_limit_k_min -12
_diffrn_reflns_limit_l_max 15
_diffrn_reflns_limit_l_min -15
_diffrn_reflns_number 13540
_diffrn_reflns_theta_full 29.00
_diffrn_reflns_theta_max 29.00
_diffrn_reflns_theta_min 2.04
_exptl_absorpt_coefficient_mu 0.704
_exptl_absorpt_correction_T_max 0.986
_exptl_absorpt_correction_T_min 0.872
_exptl_absorpt_correction_type multi-scan
_exptl_absorpt_process_details 'SADABS (Bruker, 2003)'
_exptl_crystal_colour colourless
_exptl_crystal_density_diffrn 1.326
_exptl_crystal_density_method 'not measured'
_exptl_crystal_description plate
_exptl_crystal_F_000 352
_exptl_crystal_size_max 0.20
_exptl_crystal_size_mid 0.20
_exptl_crystal_size_min 0.02
_refine_diff_density_max 0.812
_refine_diff_density_min -0.567
_refine_diff_density_rms 0.083
_refine_ls_abs_structure_details 'Flack H D (1983), Acta Cryst. A39, 876-881'
_refine_ls_abs_structure_Flack 0.032(19)
_refine_ls_extinction_method none
_refine_ls_goodness_of_fit_ref 1.000
_refine_ls_hydrogen_treatment constr
_refine_ls_matrix_type full
_refine_ls_number_parameters 369
_refine_ls_number_reflns 8934
_refine_ls_number_restraints 3
_refine_ls_restrained_S_all 1.000
_refine_ls_R_factor_all 0.0545
_refine_ls_R_factor_gt 0.0427
_refine_ls_shift/su_max 0.000
_refine_ls_shift/su_mean 0.000
_refine_ls_structure_factor_coef Fsqd
_refine_ls_weighting_details 'calc w=1/[\s^2^(Fo^2^)+(0.017P)^2^] where P=(Fo^2^+2Fc^2^)/3'
_refine_ls_weighting_scheme calc
_refine_ls_wR_factor_gt 0.0667
_refine_ls_wR_factor_ref 0.0708
_reflns_number_gt 7968
_reflns_number_total 8934
_reflns_threshold_expression I>2\s(I)
_cod_data_source_file om5b00706_si_003.cif
_cod_data_source_block (SC,1R)-1b
_cod_depositor_comments
;
The following automatic conversions were performed:

data item '_symmetry_cell_setting' value 'Triclinic' was changed to
'triclinic' in accordance with the
/home/saulius/struct/COD-crude-data/automatic-downloads/DataCite-retrospective/ACS/depositions/lib/dictionaries/cif_core.dic
dictionary named 'cif_core.dic' version 2.4.2 last updated on
2011-04-26.

Automatic conversion script
Id: cif_fix_values 6909 2019-04-08 15:41:33Z antanas 
;
_cod_original_cell_volume 842.33(15)
_cod_database_code 4087906

loop_
_symmetry_equiv_pos_as_xyz
'x, y, z'

loop_
_atom_site_label
_atom_site_type_symbol
_atom_site_fract_x
_atom_site_fract_y
_atom_site_fract_z
_atom_site_U_iso_or_equiv
_atom_site_adp_type
_atom_site_occupancy
_atom_site_symmetry_multiplicity
_atom_site_calc_flag
_atom_site_refinement_flags
Pd1 Pd 0.929060(17) 0.982211(17) 0.559590(17) 0.01990(4) Uani 1 1 d .
Cl1 Cl 0.77531(8) 0.70325(7) 0.42953(7) 0.03757(19) Uani 1 1 d .
P1 P 1.06360(7) 1.00902(7) 0.43122(6) 0.01832(17) Uani 1 1 d .
O1 O 0.97045(18) 1.02641(18) 0.29534(16) 0.0240(4) Uani 1 1 d .
N1 N 0.8274(3) 0.9724(3) 0.7048(3) 0.0330(7) Uani 1 1 d .
C1 C 1.0101(3) 1.2154(3) 0.6638(2) 0.0230(6) Uani 1 1 d .
C2 C 0.9919(3) 1.2487(3) 0.7840(2) 0.0220(6) Uani 1 1 d .
C3 C 1.0056(3) 1.3996(3) 0.8525(3) 0.0296(7) Uani 1 1 d .
H3 H 0.9897 1.4195 0.9325 0.035 Uiso 1 1 calc R
C4 C 1.0422(3) 1.5205(3) 0.8053(3) 0.0326(7) Uani 1 1 d .
H4 H 1.0517 1.6231 0.8531 0.039 Uiso 1 1 calc R
C5 C 1.0649(3) 1.4929(3) 0.6893(3) 0.0291(7) Uani 1 1 d .
H5 H 1.0913 1.5762 0.6572 0.035 Uiso 1 1 calc R
C6 C 1.0486(3) 1.3408(3) 0.6192(2) 0.0242(6) Uani 1 1 d .
H6 H 1.0642 1.3221 0.5390 0.029 Uiso 1 1 calc R
C7 C 0.9462(3) 1.1126(3) 0.8308(2) 0.0291(6) Uani 1 1 d .
H7 H 0.8840 1.1351 0.8852 0.035 Uiso 1 1 calc R
C8 C 1.1046(3) 1.1013(4) 0.9235(3) 0.0432(8) Uani 1 1 d .
C9 C 1.2154(4) 1.2653(4) 1.0326(3) 0.0613(11) Uani 1 1 d .
H9A H 1.2584 1.3397 0.9931 0.092 Uiso 1 1 calc R
H9B H 1.3080 1.2589 1.0988 0.092 Uiso 1 1 calc R
H9C H 1.1517 1.3035 1.0764 0.092 Uiso 1 1 calc R
C10 C 1.2008(4) 1.0507(4) 0.8469(3) 0.0769(10) Uani 1 1 d .
H10A H 1.2429 1.1326 0.8135 0.115 Uiso 1 1 calc R
H10B H 1.1272 0.9488 0.7712 0.115 Uiso 1 1 calc R
H10C H 1.2938 1.0382 0.9068 0.115 Uiso 1 1 calc R
C11 C 1.0681(4) 0.9894(4) 0.9977(3) 0.0580(9) Uani 1 1 d .
H11A H 1.1727 0.9990 1.0622 0.087 Uiso 1 1 calc R
H11B H 1.0046 0.8788 0.9330 0.087 Uiso 1 1 calc R
H11C H 1.0039 1.0191 1.0452 0.087 Uiso 1 1 calc R
C12 C 0.7766(4) 0.8171(3) 0.7208(3) 0.0533(8) Uani 1 1 d .
H12A H 0.7513 0.8294 0.7992 0.080 Uiso 1 1 calc R
H12B H 0.8668 0.7815 0.7333 0.080 Uiso 1 1 calc R
H12C H 0.6779 0.7376 0.6406 0.080 Uiso 1 1 calc R
C13 C 0.6710(3) 0.9953(3) 0.6522(3) 0.0358(7) Uani 1 1 d .
H13A H 0.6209 0.9957 0.7160 0.054 Uiso 1 1 calc R
H13B H 0.5936 0.9078 0.5659 0.054 Uiso 1 1 calc R
H13C H 0.6962 1.0974 0.6401 0.054 Uiso 1 1 calc R
C14 C 1.1276(3) 0.8471(3) 0.3832(2) 0.0219(6) Uani 1 1 d .
C15 C 1.1623(3) 0.7646(3) 0.4657(3) 0.0279(6) Uani 1 1 d .
H15 H 1.1392 0.7822 0.5424 0.034 Uiso 1 1 calc R
C16 C 1.2311(3) 0.6559(3) 0.4366(3) 0.0338(7) Uani 1 1 d .
H16 H 1.2553 0.5998 0.4935 0.041 Uiso 1 1 calc R
C17 C 1.2637(3) 0.6300(3) 0.3256(3) 0.0372(8) Uani 1 1 d .
H17 H 1.3117 0.5566 0.3064 0.045 Uiso 1 1 calc R
C18 C 1.2274(3) 0.7097(3) 0.2413(3) 0.0362(7) Uani 1 1 d .
H18 H 1.2489 0.6900 0.1639 0.043 Uiso 1 1 calc R
C19 C 1.1595(3) 0.8182(3) 0.2700(3) 0.0308(7) Uani 1 1 d .
H19 H 1.1345 0.8730 0.2122 0.037 Uiso 1 1 calc R
C20 C 1.2634(3) 1.1743(3) 0.4941(2) 0.0201(6) Uani 1 1 d .
C21 C 1.3012(3) 1.2658(3) 0.4208(3) 0.0264(6) Uani 1 1 d .
H21 H 1.2172 1.2520 0.3399 0.032 Uiso 1 1 calc R
C22 C 1.4627(3) 1.3780(3) 0.4665(3) 0.0341(7) Uani 1 1 d .
H22 H 1.4887 1.4407 0.4167 0.041 Uiso 1 1 calc R
C23 C 1.5835(3) 1.3978(3) 0.5828(3) 0.0316(7) Uani 1 1 d .
H23 H 1.6940 1.4723 0.6123 0.038 Uiso 1 1 calc R
C24 C 1.5465(3) 1.3106(3) 0.6575(3) 0.0300(7) Uani 1 1 d .
H24 H 1.6307 1.3265 0.7392 0.036 Uiso 1 1 calc R
C25 C 1.3867(3) 1.1997(3) 0.6138(2) 0.0269(6) Uani 1 1 d .
H25 H 1.3614 1.1405 0.6662 0.032 Uiso 1 1 calc R
C26 C 0.7888(3) 0.9511(3) 0.2214(3) 0.0228(6) Uani 1 1 d .
H26 H 0.7374 0.9462 0.2861 0.027 Uiso 1 1 calc R
C27 C 0.7402(3) 1.0574(3) 0.1492(3) 0.0271(7) Uani 1 1 d .
H27 H 0.7926 1.0579 0.0849 0.033 Uiso 1 1 calc R
C28 C 0.5520(3) 0.9749(3) 0.0650(3) 0.0434(9) Uani 1 1 d .
H28A H 0.4956 0.9687 0.1253 0.052 Uiso 1 1 calc R
H28B H 0.5175 1.0399 0.0152 0.052 Uiso 1 1 calc R
C29 C 0.4988(3) 0.8085(3) -0.0331(3) 0.0401(9) Uani 1 1 d .
H29A H 0.5481 0.8156 -0.0980 0.048 Uiso 1 1 calc R
H29B H 0.3769 0.7593 -0.0838 0.048 Uiso 1 1 calc R
C30 C 0.5508(3) 0.7022(3) 0.0358(3) 0.0326(7) Uani 1 1 d .
H30 H 0.4901 0.6854 0.0930 0.039 Uiso 1 1 calc R
C31 C 0.7369(3) 0.7844(3) 0.1259(3) 0.0282(7) Uani 1 1 d .
H31A H 0.7669 0.7197 0.1778 0.034 Uiso 1 1 calc R
H31B H 0.7983 0.7889 0.0692 0.034 Uiso 1 1 calc R
C32 C 0.8005(3) 1.2331(3) 0.2404(3) 0.0326(7) Uani 1 1 d .
H32 H 0.9199 1.2702 0.3010 0.039 Uiso 1 1 calc R
C33 C 0.7921(4) 1.3385(3) 0.1592(3) 0.0460(9) Uani 1 1 d .
H33A H 0.8363 1.4502 0.2199 0.069 Uiso 1 1 calc R
H33B H 0.6767 1.3049 0.0976 0.069 Uiso 1 1 calc R
H33C H 0.8579 1.3284 0.1079 0.069 Uiso 1 1 calc R
C34 C 0.7108(3) 1.2563(3) 0.3293(3) 0.0419(8) Uani 1 1 d .
H34A H 0.7627 1.3683 0.3911 0.063 Uiso 1 1 calc R
H34B H 0.7172 1.1875 0.3806 0.063 Uiso 1 1 calc R
H34C H 0.5944 1.2281 0.2736 0.063 Uiso 1 1 calc R
C35 C 0.5075(4) 0.5402(3) -0.0663(3) 0.0470(9) Uani 1 1 d .
H35A H 0.3876 0.4873 -0.1209 0.071 Uiso 1 1 calc R
H35B H 0.5425 0.4740 -0.0197 0.071 Uiso 1 1 calc R
H35C H 0.5646 0.5550 -0.1243 0.071 Uiso 1 1 calc R

loop_
_atom_site_aniso_label
_atom_site_aniso_U_11
_atom_site_aniso_U_22
_atom_site_aniso_U_33
_atom_site_aniso_U_23
_atom_site_aniso_U_13
_atom_site_aniso_U_12
Pd1 0.01978(6) 0.01395(6) 0.02982(7) 0.00974(5) 0.01369(5) 0.00726(5)
Cl1 0.0417(3) 0.0180(3) 0.0540(4) 0.0088(3) 0.0307(3) 0.0063(2)
P1 0.0176(3) 0.0149(3) 0.0225(3) 0.0077(2) 0.0083(2) 0.0065(2)
O1 0.0181(7) 0.0254(7) 0.0293(8) 0.0127(6) 0.0085(6) 0.0096(6)
N1 0.0366(11) 0.0211(11) 0.0478(14) 0.0136(10) 0.0259(10) 0.0112(9)
C1 0.0151(10) 0.0236(11) 0.0307(12) 0.0120(9) 0.0083(9) 0.0088(8)
C2 0.0188(10) 0.0225(11) 0.0176(11) 0.0051(9) 0.0028(8) 0.0066(8)
C3 0.0265(11) 0.0302(12) 0.0235(12) 0.0032(10) 0.0090(9) 0.0081(10)
C4 0.0326(12) 0.0171(11) 0.0363(14) -0.0006(10) 0.0104(11) 0.0084(9)
C5 0.0282(11) 0.0209(11) 0.0338(13) 0.0077(10) 0.0123(10) 0.0076(9)
C6 0.0225(10) 0.0239(11) 0.0261(12) 0.0092(9) 0.0096(9) 0.0105(8)
C7 0.0323(11) 0.0313(12) 0.0325(12) 0.0134(10) 0.0193(9) 0.0173(9)
C8 0.0536(13) 0.0693(15) 0.0412(13) 0.0398(12) 0.0304(11) 0.0427(12)
C9 0.0387(17) 0.093(2) 0.0436(17) 0.0393(16) 0.0034(14) 0.0192(17)
C10 0.0710(14) 0.170(2) 0.0664(17) 0.0822(16) 0.0476(13) 0.0962(15)
C11 0.0999(18) 0.0789(16) 0.0490(14) 0.0498(12) 0.0494(13) 0.0654(14)
C12 0.0827(16) 0.0297(13) 0.0828(17) 0.0329(12) 0.0670(13) 0.0248(12)
C13 0.0273(11) 0.0315(13) 0.0498(15) 0.0090(11) 0.0240(10) 0.0106(10)
C14 0.0200(10) 0.0169(10) 0.0267(12) 0.0064(9) 0.0087(9) 0.0075(8)
C15 0.0302(11) 0.0231(11) 0.0326(13) 0.0098(9) 0.0148(10) 0.0126(9)
C16 0.0383(13) 0.0257(11) 0.0379(14) 0.0130(10) 0.0115(11) 0.0181(10)
C17 0.0336(12) 0.0294(12) 0.0464(16) 0.0054(11) 0.0151(11) 0.0196(10)
C18 0.0393(12) 0.0392(14) 0.0352(14) 0.0100(11) 0.0191(11) 0.0225(11)
C19 0.0364(11) 0.0346(12) 0.0311(12) 0.0153(10) 0.0156(10) 0.0232(9)
C20 0.0181(9) 0.0154(9) 0.0281(11) 0.0076(8) 0.0106(8) 0.0083(7)
C21 0.0235(10) 0.0238(10) 0.0385(13) 0.0160(9) 0.0151(9) 0.0125(8)
C22 0.0302(11) 0.0266(11) 0.0561(15) 0.0221(11) 0.0250(11) 0.0127(9)
C23 0.0186(10) 0.0195(11) 0.0510(15) 0.0083(11) 0.0141(10) 0.0052(9)
C24 0.0214(11) 0.0206(12) 0.0368(15) 0.0011(11) 0.0072(11) 0.0077(9)
C25 0.0258(11) 0.0239(11) 0.0307(12) 0.0103(9) 0.0125(9) 0.0092(9)
C26 0.0116(9) 0.0226(11) 0.0294(13) 0.0068(10) 0.0054(9) 0.0069(8)
C27 0.0224(10) 0.0257(11) 0.0263(12) 0.0063(10) 0.0031(9) 0.0115(9)
C28 0.0290(13) 0.0350(14) 0.0504(18) 0.0066(13) 0.0005(13) 0.0181(11)
C29 0.0246(12) 0.0381(14) 0.0383(16) 0.0066(12) -0.0004(12) 0.0093(11)
C30 0.0216(11) 0.0288(13) 0.0338(14) 0.0042(11) 0.0080(10) 0.0033(10)
C31 0.0192(10) 0.0262(12) 0.0354(14) 0.0113(10) 0.0076(10) 0.0092(9)
C32 0.0322(12) 0.0279(12) 0.0365(14) 0.0087(10) 0.0110(11) 0.0176(10)
C33 0.0483(16) 0.0321(13) 0.0489(18) 0.0151(12) 0.0063(14) 0.0205(12)
C34 0.0364(13) 0.0379(14) 0.0474(17) 0.0082(12) 0.0138(12) 0.0209(11)
C35 0.0357(15) 0.0314(15) 0.0523(18) 0.0052(13) 0.0080(14) 0.0062(12)

loop_
_atom_type_symbol
_atom_type_description
_atom_type_scat_dispersion_real
_atom_type_scat_dispersion_imag
_atom_type_scat_source
C C 0.0033 0.0016 'International Tables Vol C Tables 4.2.6.8 and 6.1.1.4'
H H 0.0000 0.0000 'International Tables Vol C Tables 4.2.6.8 and 6.1.1.4'
N N 0.0061 0.0033 'International Tables Vol C Tables 4.2.6.8 and 6.1.1.4'
O O 0.0106 0.0060 'International Tables Vol C Tables 4.2.6.8 and 6.1.1.4'
P P 0.1023 0.0942 'International Tables Vol C Tables 4.2.6.8 and 6.1.1.4'
Cl Cl 0.1484 0.1585 'International Tables Vol C Tables 4.2.6.8 and 6.1.1.4'
Pd Pd -0.9988 1.0072 'International Tables Vol C Tables 4.2.6.8 and 6.1.1.4'

loop_
_geom_angle_atom_site_label_1
_geom_angle_atom_site_label_2
_geom_angle_atom_site_label_3
_geom_angle
C1 Pd1 N1 79.86(10)
C1 Pd1 P1 96.43(8)
N1 Pd1 P1 173.02(6)
C1 Pd1 Cl1 167.64(7)
N1 Pd1 Cl1 92.95(6)
P1 Pd1 Cl1 91.71(2)
O1 P1 C20 99.45(10)
O1 P1 C14 105.59(10)
C20 P1 C14 97.42(11)
O1 P1 Pd1 116.56(7)
C20 P1 Pd1 120.87(8)
C14 P1 Pd1 114.09(9)
C26 O1 P1 122.40(16)
C12 N1 C7 114.9(2)
C12 N1 C13 105.2(2)
C7 N1 C13 108.1(2)
C12 N1 Pd1 115.41(19)
C7 N1 Pd1 106.93(17)
C13 N1 Pd1 105.73(19)
C6 C1 C2 117.3(2)
C6 C1 Pd1 127.61(19)
C2 C1 Pd1 113.61(18)
C3 C2 C1 120.6(2)
C3 C2 C7 121.8(2)
C1 C2 C7 117.5(2)
C4 C3 C2 120.7(3)
C4 C3 H3 119.7
C2 C3 H3 119.7
C5 C4 C3 120.2(2)
C5 C4 H4 119.9
C3 C4 H4 119.9
C4 C5 C6 119.3(3)
C4 C5 H5 120.4
C6 C5 H5 120.4
C5 C6 C1 121.9(3)
C5 C6 H6 119.1
C1 C6 H6 119.1
N1 C7 C2 103.8(2)
N1 C7 C8 118.2(2)
C2 C7 C8 111.5(2)
N1 C7 H7 107.6
C2 C7 H7 107.6
C8 C7 H7 107.6
C9 C8 C10 108.8(3)
C9 C8 C11 105.2(2)
C10 C8 C11 108.9(3)
C9 C8 C7 107.6(3)
C10 C8 C7 112.2(2)
C11 C8 C7 113.8(2)
C8 C9 H9A 109.5
C8 C9 H9B 109.5
H9A C9 H9B 109.5
C8 C9 H9C 109.5
H9A C9 H9C 109.5
H9B C9 H9C 109.5
C8 C10 H10A 109.5
C8 C10 H10B 109.5
H10A C10 H10B 109.5
C8 C10 H10C 109.5
H10A C10 H10C 109.5
H10B C10 H10C 109.5
C8 C11 H11A 109.5
C8 C11 H11B 109.5
H11A C11 H11B 109.5
C8 C11 H11C 109.5
H11A C11 H11C 109.5
H11B C11 H11C 109.5
N1 C12 H12A 109.5
N1 C12 H12B 109.5
H12A C12 H12B 109.5
N1 C12 H12C 109.5
H12A C12 H12C 109.5
H12B C12 H12C 109.5
N1 C13 H13A 109.5
N1 C13 H13B 109.5
H13A C13 H13B 109.5
N1 C13 H13C 109.5
H13A C13 H13C 109.5
H13B C13 H13C 109.5
C15 C14 C19 119.3(2)
C15 C14 P1 120.8(2)
C19 C14 P1 119.5(2)
C14 C15 C16 120.2(3)
C14 C15 H15 119.9
C16 C15 H15 119.9
C17 C16 C15 119.9(3)
C17 C16 H16 120.1
C15 C16 H16 120.1
C16 C17 C18 120.6(3)
C16 C17 H17 119.7
C18 C17 H17 119.7
C17 C18 C19 119.8(3)
C17 C18 H18 120.1
C19 C18 H18 120.1
C18 C19 C14 120.2(3)
C18 C19 H19 119.9
C14 C19 H19 119.9
C25 C20 C21 119.1(2)
C25 C20 P1 118.24(19)
C21 C20 P1 122.39(17)
C20 C21 C22 119.8(2)
C20 C21 H21 120.1
C22 C21 H21 120.1
C23 C22 C21 120.1(3)
C23 C22 H22 119.9
C21 C22 H22 119.9
C22 C23 C24 120.4(2)
C22 C23 H23 119.8
C24 C23 H23 119.8
C23 C24 C25 120.0(2)
C23 C24 H24 120.0
C25 C24 H24 120.0
C24 C25 C20 120.4(3)
C24 C25 H25 119.8
C20 C25 H25 119.8
O1 C26 C31 109.1(2)
O1 C26 C27 107.03(19)
C31 C26 C27 112.4(2)
O1 C26 H26 109.4
C31 C26 H26 109.4
C27 C26 H26 109.4
C26 C27 C28 107.5(2)
C26 C27 C32 115.1(2)
C28 C27 C32 113.3(2)
C26 C27 H27 106.8
C28 C27 H27 106.8
C32 C27 H27 106.8
C29 C28 C27 112.0(2)
C29 C28 H28A 109.2
C27 C28 H28A 109.2
C29 C28 H28B 109.2
C27 C28 H28B 109.2
H28A C28 H28B 107.9
C28 C29 C30 112.3(2)
C28 C29 H29A 109.1
C30 C29 H29A 109.1
C28 C29 H29B 109.1
C30 C29 H29B 109.1
H29A C29 H29B 107.9
C29 C30 C35 110.9(2)
C29 C30 C31 109.8(2)
C35 C30 C31 110.4(2)
C29 C30 H30 108.5
C35 C30 H30 108.5
C31 C30 H30 108.5
C26 C31 C30 112.6(2)
C26 C31 H31A 109.1
C30 C31 H31A 109.1
C26 C31 H31B 109.1
C30 C31 H31B 109.1
H31A C31 H31B 107.8
C34 C32 C33 110.6(3)
C34 C32 C27 113.7(2)
C33 C32 C27 111.1(2)
C34 C32 H32 107.0
C33 C32 H32 107.0
C27 C32 H32 107.0
C32 C33 H33A 109.5
C32 C33 H33B 109.5
H33A C33 H33B 109.5
C32 C33 H33C 109.5
H33A C33 H33C 109.5
H33B C33 H33C 109.5
C32 C34 H34A 109.5
C32 C34 H34B 109.5
H34A C34 H34B 109.5
C32 C34 H34C 109.5
H34A C34 H34C 109.5
H34B C34 H34C 109.5
C30 C35 H35A 109.5
C30 C35 H35B 109.5
H35A C35 H35B 109.5
C30 C35 H35C 109.5
H35A C35 H35C 109.5
H35B C35 H35C 109.5

loop_
_geom_bond_atom_site_label_1
_geom_bond_atom_site_label_2
_geom_bond_distance
Pd1 C1 1.996(2)
Pd1 N1 2.157(3)
Pd1 P1 2.2193(8)
Pd1 Cl1 2.3821(6)
P1 O1 1.5922(18)
P1 C20 1.816(2)
P1 C14 1.828(3)
O1 C26 1.473(2)
N1 C12 1.481(4)
N1 C7 1.488(3)
N1 C13 1.496(4)
C1 C6 1.399(4)
C1 C2 1.401(4)
C2 C3 1.392(3)
C2 C7 1.511(4)
C3 C4 1.380(4)
C3 H3 0.9500
C4 C5 1.375(4)
C4 H4 0.9500
C5 C6 1.397(3)
C5 H5 0.9500
C6 H6 0.9500
C7 C8 1.574(4)
C7 H7 1.0000
C8 C9 1.513(4)
C8 C10 1.529(5)
C8 C11 1.537(4)
C9 H9A 0.9800
C9 H9B 0.9800
C9 H9C 0.9800
C10 H10A 0.9800
C10 H10B 0.9800
C10 H10C 0.9800
C11 H11A 0.9800
C11 H11B 0.9800
C11 H11C 0.9800
C12 H12A 0.9800
C12 H12B 0.9800
C12 H12C 0.9800
C13 H13A 0.9800
C13 H13B 0.9800
C13 H13C 0.9800
C14 C15 1.387(4)
C14 C19 1.392(4)
C15 C16 1.393(4)
C15 H15 0.9500
C16 C17 1.371(4)
C16 H16 0.9500
C17 C18 1.382(4)
C17 H17 0.9500
C18 C19 1.384(4)
C18 H18 0.9500
C19 H19 0.9500
C20 C25 1.385(3)
C20 C21 1.391(4)
C21 C22 1.395(3)
C21 H21 0.9500
C22 C23 1.365(4)
C22 H22 0.9500
C23 C24 1.374(4)
C23 H23 0.9500
C24 C25 1.382(3)
C24 H24 0.9500
C25 H25 0.9500
C26 C31 1.505(3)
C26 C27 1.530(4)
C26 H26 1.0000
C27 C28 1.536(3)
C27 C32 1.541(3)
C27 H27 1.0000
C28 C29 1.510(4)
C28 H28A 0.9900
C28 H28B 0.9900
C29 C30 1.520(4)
C29 H29A 0.9900
C29 H29B 0.9900
C30 C35 1.520(4)
C30 C31 1.531(3)
C30 H30 1.0000
C31 H31A 0.9900
C31 H31B 0.9900
C32 C34 1.519(4)
C32 C33 1.522(4)
C32 H32 1.0000
C33 H33A 0.9800
C33 H33B 0.9800
C33 H33C 0.9800
C34 H34A 0.9800
C34 H34B 0.9800
C34 H34C 0.9800
C35 H35A 0.9800
C35 H35B 0.9800
C35 H35C 0.9800

loop_
_geom_torsion_atom_site_label_1
_geom_torsion_atom_site_label_2
_geom_torsion_atom_site_label_3
_geom_torsion_atom_site_label_4
_geom_torsion
C1 Pd1 P1 O1 -88.65(10)
Cl1 Pd1 P1 O1 82.03(7)
C1 Pd1 P1 C20 32.20(12)
Cl1 Pd1 P1 C20 -157.13(10)
C1 Pd1 P1 C14 147.80(10)
Cl1 Pd1 P1 C14 -41.52(8)
C20 P1 O1 C26 -162.31(17)
C14 P1 O1 C26 97.18(18)
Pd1 P1 O1 C26 -30.64(18)
C1 Pd1 N1 C12 -162.1(2)
Cl1 Pd1 N1 C12 27.99(19)
C1 Pd1 N1 C7 -32.91(18)
Cl1 Pd1 N1 C7 157.22(17)
C1 Pd1 N1 C13 82.07(16)
Cl1 Pd1 N1 C13 -87.80(15)
N1 Pd1 C1 C6 -153.6(2)
P1 Pd1 C1 C6 32.4(2)
Cl1 Pd1 C1 C6 -98.4(4)
N1 Pd1 C1 C2 12.26(18)
P1 Pd1 C1 C2 -161.76(17)
Cl1 Pd1 C1 C2 67.4(5)
C6 C1 C2 C3 2.4(3)
Pd1 C1 C2 C3 -164.99(18)
C6 C1 C2 C7 178.5(2)
Pd1 C1 C2 C7 11.1(3)
C1 C2 C3 C4 -1.9(4)
C7 C2 C3 C4 -177.9(2)
C2 C3 C4 C5 0.3(4)
C3 C4 C5 C6 0.7(4)
C4 C5 C6 C1 -0.1(4)
C2 C1 C6 C5 -1.4(3)
Pd1 C1 C6 C5 163.95(19)
C12 N1 C7 C2 173.5(2)
C13 N1 C7 C2 -69.4(3)
Pd1 N1 C7 C2 44.0(2)
C12 N1 C7 C8 49.4(4)
C13 N1 C7 C8 166.5(2)
Pd1 N1 C7 C8 -80.1(3)
C3 C2 C7 N1 138.1(2)
C1 C2 C7 N1 -38.0(3)
C3 C2 C7 C8 -93.6(3)
C1 C2 C7 C8 90.4(3)
N1 C7 C8 C9 171.9(3)
C2 C7 C8 C9 51.8(3)
N1 C7 C8 C10 52.2(4)
C2 C7 C8 C10 -67.9(3)
N1 C7 C8 C11 -72.0(3)
C2 C7 C8 C11 167.9(2)
O1 P1 C14 C15 -158.58(17)
C20 P1 C14 C15 99.40(19)
Pd1 P1 C14 C15 -29.29(19)
O1 P1 C14 C19 28.56(19)
C20 P1 C14 C19 -73.45(19)
Pd1 P1 C14 C19 157.86(15)
C19 C14 C15 C16 1.1(3)
P1 C14 C15 C16 -171.77(17)
C14 C15 C16 C17 -0.3(3)
C15 C16 C17 C18 -0.7(4)
C16 C17 C18 C19 0.9(4)
C17 C18 C19 C14 0.0(3)
C15 C14 C19 C18 -0.9(3)
P1 C14 C19 C18 172.04(18)
O1 P1 C20 C25 -178.5(2)
C14 P1 C20 C25 -71.3(2)
Pd1 P1 C20 C25 52.6(2)
O1 P1 C20 C21 -4.7(2)
C14 P1 C20 C21 102.6(2)
Pd1 P1 C20 C21 -133.55(19)
C25 C20 C21 C22 1.8(4)
P1 C20 C21 C22 -172.0(2)
C20 C21 C22 C23 0.1(4)
C21 C22 C23 C24 -1.6(4)
C22 C23 C24 C25 1.2(4)
C23 C24 C25 C20 0.7(4)
C21 C20 C25 C24 -2.2(4)
P1 C20 C25 C24 171.8(2)
P1 O1 C26 C31 -88.0(2)
P1 O1 C26 C27 150.07(17)
O1 C26 C27 C28 176.7(2)
C31 C26 C27 C28 56.9(3)
O1 C26 C27 C32 -56.1(3)
C31 C26 C27 C32 -175.9(2)
C26 C27 C28 C29 -57.5(3)
C32 C27 C28 C29 174.3(3)
C27 C28 C29 C30 57.7(4)
C28 C29 C30 C35 -175.5(3)
C28 C29 C30 C31 -53.2(3)
O1 C26 C31 C30 -175.0(2)
C27 C26 C31 C30 -56.4(3)
C29 C30 C31 C26 52.5(3)
C35 C30 C31 C26 175.1(3)
C26 C27 C32 C34 -71.1(3)
C28 C27 C32 C34 53.1(3)
C26 C27 C32 C33 163.3(2)
C28 C27 C32 C33 -72.5(3)
